data_8106087
loop_
_publ_author_name
'Li, Jing'
'Jia, Hao-Ran'
'Sun, Yin-Xia'

_publ_section_title
;
 Crystal structure of dimethanol-bis(\m2-methanol-\k2
 O:O)-bis{3-((4-methoxy-2-oxidobenzylidene)amino)-2-oxo-2H-chromen-4-olato-\k3
 O,N,O&#x2032;}dimanganese(II), C38H38Mn2N2O14
;
_journal_issue 2
_journal_name_full 'Zeitschrift f\"ur Kristallographie - New Crystal Structures'
_journal_page_first 165
_journal_page_last 167
_journal_paper_doi 10.1515/ncrs-2017-0098
_journal_volume 233
_journal_year 2018
_chemical_formula_moiety 'C38 H38 Mn2 N2 O14'
_chemical_formula_sum 'C38 H38 Mn2 N2 O14'
_chemical_formula_weight 856.58
_space_group_crystal_system triclinic
_space_group_IT_number 2
_space_group_name_Hall '-P 1'
_space_group_name_H-M_alt 'P -1'
_atom_sites_solution_hydrogens geom
_atom_sites_solution_primary direct
_atom_sites_solution_secondary difmap
_cell_angle_alpha 113.44(2)
_cell_angle_beta 93.369(16)
_cell_angle_gamma 107.890(16)
_cell_formula_units_Z 1
_cell_length_a 8.2828(12)
_cell_length_b 10.428(2)
_cell_length_c 12.152(3)
_cell_measurement_reflns_used 1086
_cell_measurement_temperature 293(2)
_cell_measurement_theta_max 23.8030
_cell_measurement_theta_min 3.7270
_cell_volume 896.5(4)
_computing_cell_refinement 'Bruker SAINT'
_computing_data_collection 'Bruker APEX2'
_computing_data_reduction 'Bruker SAINT'
_computing_molecular_graphics 'Bruker SHELXTL'
_computing_publication_material 'Bruker SHELXTL'
_computing_structure_refinement 'SHELXL-97 (Sheldrick, 1997)'
_computing_structure_solution 'SHELXS-97 (Sheldrick, 1990)'
_diffrn_ambient_temperature 293(2)
_diffrn_measured_fraction_theta_full 0.998
_diffrn_measured_fraction_theta_max 0.998
_diffrn_measurement_device_type 'Bruker SMART CCD'
_diffrn_measurement_method '\w scans'
_diffrn_radiation_monochromator graphite
_diffrn_radiation_source 'fine-focus sealed tube'
_diffrn_radiation_type MoK\a
_diffrn_radiation_wavelength 0.71073
_diffrn_reflns_av_R_equivalents 0.0475
_diffrn_reflns_av_sigmaI/netI 0.0920
_diffrn_reflns_limit_h_max 8
_diffrn_reflns_limit_h_min -10
_diffrn_reflns_limit_k_max 12
_diffrn_reflns_limit_k_min -8
_diffrn_reflns_limit_l_max 14
_diffrn_reflns_limit_l_min -14
_diffrn_reflns_number 5872
_diffrn_reflns_theta_full 26.02
_diffrn_reflns_theta_max 26.02
_diffrn_reflns_theta_min 3.42
_exptl_absorpt_coefficient_mu 0.780
_exptl_absorpt_correction_T_max 0.8471
_exptl_absorpt_correction_T_min 0.8111
_exptl_absorpt_correction_type multi-scan
_exptl_absorpt_process_details SADABS
_exptl_crystal_colour light-brown
_exptl_crystal_density_diffrn 1.587
_exptl_crystal_density_method 'not measured'
_exptl_crystal_description block
_exptl_crystal_F_000 442
_exptl_crystal_size_max 0.28
_exptl_crystal_size_mid 0.25
_exptl_crystal_size_min 0.22
_refine_diff_density_max 0.456
_refine_diff_density_min -0.410
_refine_diff_density_rms 0.083
_refine_ls_extinction_method none
_refine_ls_goodness_of_fit_ref 1.060
_refine_ls_hydrogen_treatment mixed
_refine_ls_matrix_type full
_refine_ls_number_parameters 262
_refine_ls_number_reflns 3530
_refine_ls_number_restraints 5
_refine_ls_restrained_S_all 1.061
_refine_ls_R_factor_all 0.0929
_refine_ls_R_factor_gt 0.0587
_refine_ls_shift/su_max 0.000
_refine_ls_shift/su_mean 0.000
_refine_ls_structure_factor_coef Fsqd
_refine_ls_weighting_details 'calc w=1/[\s^2^(Fo^2^)+(0.0266P)^2^+0.5715P] where P=(Fo^2^+2Fc^2^)/3'
_refine_ls_weighting_scheme calc
_refine_ls_wR_factor_gt 0.1043
_refine_ls_wR_factor_ref 0.1288
_reflns_number_gt 2422
_reflns_number_total 3530
_reflns_threshold_expression >2sigma(I)
_cod_data_source_file suppl_ncrs-2017-0098_suppl.cif
_cod_data_source_block s007
_cod_original_cell_volume 896.5(3)
_cod_database_code 8106087

loop_
_symmetry_equiv_pos_as_xyz
'x, y, z'
'-x, -y, -z'

loop_
_atom_site_label
_atom_site_type_symbol
_atom_site_fract_x
_atom_site_fract_y
_atom_site_fract_z
_atom_site_U_iso_or_equiv
_atom_site_adp_type
_atom_site_occupancy
_atom_site_symmetry_multiplicity
_atom_site_calc_flag
_atom_site_refinement_flags
_atom_site_disorder_assembly
_atom_site_disorder_group
Mn1 Mn 0.05973(7) 0.38312(6) 0.52183(5) 0.02963(17) Uani 1 1 d D . .
O1 O -0.3712(4) 0.3542(3) 0.9495(3) 0.0550(9) Uani 1 1 d . . .
O2 O -0.0092(3) 0.4163(3) 0.6717(2) 0.0353(7) Uani 1 1 d . . .
O3 O 0.1492(3) 0.3246(2) 0.3722(2) 0.0340(6) Uani 1 1 d . . .
O4 O -0.1894(4) -0.1680(3) 0.2913(3) 0.0482(8) Uani 1 1 d . . .
O5 O -0.0209(3) -0.1284(3) 0.1658(2) 0.0394(7) Uani 1 1 d . . .
O6 O 0.3007(3) 0.3707(3) 0.6148(3) 0.0492(8) Uani 1 1 d D . .
H6 H 0.289(2) 0.344(3) 0.6724(17) 0.074 Uiso 1 1 d D . .
O7 O 0.1609(3) 0.5887(2) 0.5641(2) 0.0302(6) Uani 1 1 d D . .
N1 N -0.0660(4) 0.1606(3) 0.4555(3) 0.0285(7) Uani 1 1 d . . .
C1 C -0.1377(4) 0.3268(4) 0.6954(3) 0.0305(9) Uani 1 1 d . . .
C2 C -0.1874(4) 0.3893(4) 0.8081(3) 0.0345(9) Uani 1 1 d . . .
H2 H -0.1314 0.4904 0.8608 0.041 Uiso 1 1 calc R . .
C3 C -0.3184(5) 0.3013(4) 0.8404(4) 0.0398(10) Uani 1 1 d . . .
C4 C -0.4051(5) 0.1503(4) 0.7636(4) 0.0422(11) Uani 1 1 d . . .
H4 H -0.4955 0.0928 0.7855 0.051 Uiso 1 1 calc R . .
C5 C -0.3566(5) 0.0879(4) 0.6569(4) 0.0381(10) Uani 1 1 d . . .
H5 H -0.4123 -0.0142 0.6073 0.046 Uiso 1 1 calc R . .
C6 C -0.2230(5) 0.1723(4) 0.6167(3) 0.0332(9) Uani 1 1 d . . .
C7 C -0.1795(5) 0.0972(4) 0.5035(3) 0.0342(9) Uani 1 1 d . . .
H7A H -0.2375 -0.0058 0.4607 0.041 Uiso 1 1 calc R . .
C8 C -0.0194(4) 0.0837(4) 0.3417(3) 0.0310(9) Uani 1 1 d . . .
C9 C 0.0964(4) 0.1801(4) 0.3061(3) 0.0294(9) Uani 1 1 d . . .
C10 C 0.1598(4) 0.1200(4) 0.1963(3) 0.0304(9) Uani 1 1 d . . .
C11 C 0.2781(5) 0.2061(5) 0.1537(4) 0.0440(11) Uani 1 1 d . . .
H11 H 0.3194 0.3101 0.1962 0.053 Uiso 1 1 calc R . .
C12 C 0.3350(5) 0.1391(5) 0.0491(4) 0.0526(13) Uani 1 1 d . . .
H12 H 0.4152 0.1972 0.0212 0.063 Uiso 1 1 calc R . .
C13 C 0.2727(5) -0.0137(5) -0.0134(4) 0.0516(12) Uani 1 1 d . . .
H13 H 0.3125 -0.0581 -0.0837 0.062 Uiso 1 1 calc R . .
C14 C 0.1537(5) -0.1038(5) 0.0235(4) 0.0477(12) Uani 1 1 d . . .
H14 H 0.1123 -0.2076 -0.0210 0.057 Uiso 1 1 calc R . .
C15 C 0.0971(5) -0.0365(4) 0.1286(4) 0.0371(10) Uani 1 1 d . . .
C16 C -0.0835(5) -0.0740(4) 0.2703(3) 0.0335(9) Uani 1 1 d . . .
C17 C -0.2836(6) 0.5068(5) 1.0355(4) 0.0605(15) Uani 1 1 d . . .
H17A H -0.2901 0.5708 0.9977 0.091 Uiso 1 1 calc R . .
H17B H -0.1642 0.5235 1.0616 0.091 Uiso 1 1 calc R . .
H17C H -0.3374 0.5290 1.1053 0.091 Uiso 1 1 calc R . .
C18 C 0.4554(6) 0.3601(5) 0.5764(5) 0.0628(14) Uani 1 1 d D . .
H18A H 0.4336 0.3118 0.4884 0.094 Uiso 1 1 calc R . .
H18B H 0.4962 0.3025 0.6084 0.094 Uiso 1 1 calc R . .
H18C H 0.5416 0.4588 0.6061 0.094 Uiso 1 1 calc R . .
C19 C 0.2679(5) 0.6924(4) 0.6791(4) 0.0483(12) Uani 1 1 d D . .
H19A H 0.2075 0.6846 0.7426 0.072 Uiso 1 1 calc R . .
H19B H 0.2976 0.7920 0.6855 0.072 Uiso 1 1 calc R . .
H19C H 0.3718 0.6715 0.6880 0.072 Uiso 1 1 calc R . .
H7 H 0.191(4) 0.601(3) 0.5012(17) 0.058 Uiso 1 1 d D . .

loop_
_atom_site_aniso_label
_atom_site_aniso_U_11
_atom_site_aniso_U_22
_atom_site_aniso_U_33
_atom_site_aniso_U_23
_atom_site_aniso_U_13
_atom_site_aniso_U_12
Mn1 0.0342(3) 0.0227(3) 0.0288(3) 0.0096(2) 0.0097(2) 0.0079(2)
O1 0.0552(18) 0.0522(19) 0.0406(17) 0.0097(14) 0.0247(15) 0.0090(14)
O2 0.0388(14) 0.0280(14) 0.0298(14) 0.0107(11) 0.0105(12) 0.0020(11)
O3 0.0425(14) 0.0214(13) 0.0354(15) 0.0115(11) 0.0149(12) 0.0081(11)
O4 0.0619(18) 0.0264(15) 0.0519(18) 0.0166(13) 0.0198(15) 0.0094(13)
O5 0.0510(16) 0.0273(14) 0.0372(16) 0.0114(12) 0.0147(13) 0.0133(12)
O6 0.0423(16) 0.0676(19) 0.0602(19) 0.0443(15) 0.0163(14) 0.0262(14)
O7 0.0357(13) 0.0221(13) 0.0277(14) 0.0098(11) 0.0066(12) 0.0051(10)
N1 0.0317(16) 0.0259(16) 0.0313(17) 0.0149(13) 0.0092(14) 0.0110(12)
C1 0.0291(18) 0.031(2) 0.031(2) 0.0123(16) 0.0073(16) 0.0132(15)
C2 0.033(2) 0.032(2) 0.035(2) 0.0135(17) 0.0081(17) 0.0095(16)
C3 0.039(2) 0.047(2) 0.037(2) 0.0186(19) 0.0151(19) 0.0195(18)
C4 0.039(2) 0.045(2) 0.038(2) 0.0205(19) 0.0113(19) 0.0054(18)
C5 0.036(2) 0.027(2) 0.037(2) 0.0071(17) 0.0042(18) 0.0018(16)
C6 0.033(2) 0.034(2) 0.033(2) 0.0152(17) 0.0070(17) 0.0124(16)
C7 0.035(2) 0.031(2) 0.033(2) 0.0134(17) 0.0036(18) 0.0104(16)
C8 0.0335(19) 0.028(2) 0.032(2) 0.0126(16) 0.0057(17) 0.0127(15)
C9 0.0294(18) 0.029(2) 0.033(2) 0.0148(16) 0.0045(16) 0.0138(15)
C10 0.0314(19) 0.037(2) 0.0223(19) 0.0095(16) 0.0058(16) 0.0158(16)
C11 0.044(2) 0.042(2) 0.040(2) 0.0134(19) 0.013(2) 0.0122(19)
C12 0.046(2) 0.058(3) 0.045(3) 0.018(2) 0.021(2) 0.012(2)
C13 0.050(3) 0.061(3) 0.037(2) 0.013(2) 0.018(2) 0.022(2)
C14 0.056(3) 0.045(3) 0.036(2) 0.007(2) 0.011(2) 0.026(2)
C15 0.036(2) 0.045(2) 0.033(2) 0.0144(18) 0.0068(18) 0.0210(17)
C16 0.041(2) 0.028(2) 0.031(2) 0.0120(16) 0.0059(18) 0.0141(16)
C17 0.059(3) 0.060(3) 0.041(3) 0.004(2) 0.017(2) 0.018(2)
C18 0.055(3) 0.061(3) 0.079(4) 0.036(3) 0.016(3) 0.022(2)
C19 0.054(3) 0.027(2) 0.039(3) 0.0016(19) -0.013(2) 0.0036(19)

loop_
_atom_type_symbol
_atom_type_description
_atom_type_scat_dispersion_real
_atom_type_scat_dispersion_imag
_atom_type_scat_source
C C 0.0033 0.0016 'International Tables Vol C Tables 4.2.6.8 and 6.1.1.4'
H H 0.0000 0.0000 'International Tables Vol C Tables 4.2.6.8 and 6.1.1.4'
Mn Mn 0.3368 0.7283 'International Tables Vol C Tables 4.2.6.8 and 6.1.1.4'
N N 0.0061 0.0033 'International Tables Vol C Tables 4.2.6.8 and 6.1.1.4'
O O 0.0106 0.0060 'International Tables Vol C Tables 4.2.6.8 and 6.1.1.4'

loop_
_geom_angle_atom_site_label_1
_geom_angle_atom_site_label_2
_geom_angle_atom_site_label_3
_geom_angle
_geom_angle_site_symmetry_1
_geom_angle_site_symmetry_3
O2 Mn1 O7 93.44(11) . .
O2 Mn1 O3 169.49(12) . .
O7 Mn1 O3 93.30(10) . .
O2 Mn1 N1 91.45(11) . .
O7 Mn1 N1 172.17(12) . .
O3 Mn1 N1 82.76(11) . .
O2 Mn1 O7 95.84(11) . 2_566
O7 Mn1 O7 81.30(10) . 2_566
O3 Mn1 O7 93.14(10) . 2_566
N1 Mn1 O7 92.13(11) . 2_566
O2 Mn1 O6 84.66(11) . .
O7 Mn1 O6 94.76(11) . .
O3 Mn1 O6 86.76(11) . .
N1 Mn1 O6 91.78(11) . .
O7 Mn1 O6 176.04(9) 2_566 .
O2 Mn1 Mn1 96.23(9) . 2_566
O7 Mn1 Mn1 44.58(8) . 2_566
O3 Mn1 Mn1 94.23(8) . 2_566
N1 Mn1 Mn1 128.73(9) . 2_566
O7 Mn1 Mn1 36.72(6) 2_566 2_566
O6 Mn1 Mn1 139.34(8) . 2_566
C3 O1 C17 118.7(3) . .
C1 O2 Mn1 128.2(2) . .
C9 O3 Mn1 113.8(2) . .
C16 O5 C15 122.7(3) . .
C18 O6 Mn1 131.7(3) . .
C18 O6 H6 109.1(13) . .
Mn1 O6 H6 116.8(12) . .
C19 O7 Mn1 122.3(3) . .
C19 O7 Mn1 124.3(2) . 2_566
Mn1 O7 Mn1 98.70(10) . 2_566
C19 O7 H7 117(2) . .
Mn1 O7 H7 110(2) . .
Mn1 O7 H7 75(3) 2_566 .
C7 N1 C8 124.9(3) . .
C7 N1 Mn1 124.9(2) . .
C8 N1 Mn1 110.0(2) . .
O2 C1 C2 117.2(3) . .
O2 C1 C6 123.7(3) . .
C2 C1 C6 119.1(3) . .
C3 C2 C1 120.3(3) . .
C3 C2 H2 119.8 . .
C1 C2 H2 119.8 . .
O1 C3 C2 123.4(4) . .
O1 C3 C4 115.3(3) . .
C2 C3 C4 121.3(4) . .
C5 C4 C3 119.1(3) . .
C5 C4 H4 120.4 . .
C3 C4 H4 120.4 . .
C4 C5 C6 122.7(3) . .
C4 C5 H5 118.6 . .
C6 C5 H5 118.6 . .
C1 C6 C7 123.7(3) . .
C1 C6 C5 117.3(3) . .
C7 C6 C5 118.9(3) . .
N1 C7 C6 125.0(3) . .
N1 C7 H7A 117.5 . .
C6 C7 H7A 117.5 . .
C9 C8 C16 121.9(3) . .
C9 C8 N1 113.1(3) . .
C16 C8 N1 125.0(3) . .
O3 C9 C8 120.3(3) . .
O3 C9 C10 120.0(3) . .
C8 C9 C10 119.7(3) . .
C11 C10 C15 118.3(3) . .
C11 C10 C9 124.4(3) . .
C15 C10 C9 117.3(3) . .
C12 C11 C10 120.6(4) . .
C12 C11 H11 119.7 . .
C10 C11 H11 119.7 . .
C13 C12 C11 119.3(4) . .
C13 C12 H12 120.3 . .
C11 C12 H12 120.3 . .
C12 C13 C14 122.4(4) . .
C12 C13 H13 118.8 . .
C14 C13 H13 118.8 . .
C13 C14 C15 118.2(4) . .
C13 C14 H14 120.9 . .
C15 C14 H14 120.9 . .
O5 C15 C14 117.6(4) . .
O5 C15 C10 121.2(3) . .
C14 C15 C10 121.1(4) . .
O4 C16 O5 115.8(3) . .
O4 C16 C8 127.1(4) . .
O5 C16 C8 117.1(3) . .
O1 C17 H17A 109.5 . .
O1 C17 H17B 109.5 . .
H17A C17 H17B 109.5 . .
O1 C17 H17C 109.5 . .
H17A C17 H17C 109.5 . .
H17B C17 H17C 109.5 . .
O6 C18 H18A 109.5 . .
O6 C18 H18B 109.5 . .
H18A C18 H18B 109.5 . .
O6 C18 H18C 109.5 . .
H18A C18 H18C 109.5 . .
H18B C18 H18C 109.5 . .
O7 C19 H19A 109.5 . .
O7 C19 H19B 109.5 . .
H19A C19 H19B 109.5 . .
O7 C19 H19C 109.5 . .
H19A C19 H19C 109.5 . .
H19B C19 H19C 109.5 . .

loop_
_geom_bond_atom_site_label_1
_geom_bond_atom_site_label_2
_geom_bond_distance
_geom_bond_site_symmetry_2
Mn1 O2 1.872(2) .
Mn1 O7 1.879(2) .
Mn1 O3 1.945(2) .
Mn1 N1 2.012(3) .
Mn1 O7 2.206(3) 2_566
Mn1 O6 2.300(3) .
Mn1 Mn1 3.1068(13) 2_566
O1 C3 1.374(4) .
O1 C17 1.425(5) .
O2 C1 1.314(4) .
O3 C9 1.303(4) .
O4 C16 1.221(4) .
O5 C16 1.374(4) .
O5 C15 1.378(4) .
O6 C18 1.410(5) .
O6 H6 0.853(9) .
O7 C19 1.404(4) .
O7 Mn1 2.206(3) 2_566
O7 H7 0.864(10) .
N1 C7 1.284(4) .
N1 C8 1.441(4) .
C1 C2 1.410(5) .
C1 C6 1.416(5) .
C2 C3 1.378(5) .
C2 H2 0.9300 .
C3 C4 1.387(5) .
C4 C5 1.348(5) .
C4 H4 0.9300 .
C5 C6 1.430(5) .
C5 H5 0.9300 .
C6 C7 1.418(5) .
C7 H7A 0.9300 .
C8 C9 1.386(5) .
C8 C16 1.419(5) .
C9 C10 1.438(5) .
C10 C11 1.387(5) .
C10 C15 1.404(5) .
C11 C12 1.375(5) .
C11 H11 0.9300 .
C12 C13 1.367(6) .
C12 H12 0.9300 .
C13 C14 1.369(6) .
C13 H13 0.9300 .
C14 C15 1.379(5) .
C14 H14 0.9300 .
C17 H17A 0.9600 .
C17 H17B 0.9600 .
C17 H17C 0.9600 .
C18 H18A 0.9600 .
C18 H18B 0.9600 .
C18 H18C 0.9600 .
C19 H19A 0.9600 .
C19 H19B 0.9600 .
C19 H19C 0.9600 .

loop_
_geom_torsion_atom_site_label_1
_geom_torsion_atom_site_label_2
_geom_torsion_atom_site_label_3
_geom_torsion_atom_site_label_4
_geom_torsion
_geom_torsion_site_symmetry_1
_geom_torsion_site_symmetry_2
_geom_torsion_site_symmetry_3
_geom_torsion_site_symmetry_4
O7 Mn1 O2 C1 154.5(3) . . . .
O3 Mn1 O2 C1 -75.7(7) . . . .
N1 Mn1 O2 C1 -19.4(3) . . . .
O7 Mn1 O2 C1 72.9(3) 2_566 . . .
O6 Mn1 O2 C1 -111.1(3) . . . .
Mn1 Mn1 O2 C1 109.8(3) 2_566 . . .
O2 Mn1 O3 C9 54.5(6) . . . .
O7 Mn1 O3 C9 -175.7(2) . . . .
N1 Mn1 O3 C9 -2.5(2) . . . .
O7 Mn1 O3 C9 -94.2(2) 2_566 . . .
O6 Mn1 O3 C9 89.7(2) . . . .
Mn1 Mn1 O3 C9 -131.0(2) 2_566 . . .
O2 Mn1 O6 C18 -173.3(3) . . . .
O7 Mn1 O6 C18 -80.3(3) . . . .
O3 Mn1 O6 C18 12.8(3) . . . .
N1 Mn1 O6 C18 95.4(3) . . . .
Mn1 Mn1 O6 C18 -80.0(4) 2_566 . . .
O2 Mn1 O7 C19 45.0(3) . . . .
O3 Mn1 O7 C19 -126.9(3) . . . .
O7 Mn1 O7 C19 140.4(3) 2_566 . . .
O6 Mn1 O7 C19 -39.9(3) . . . .
Mn1 Mn1 O7 C19 140.4(3) 2_566 . . .
O2 Mn1 O7 Mn1 -95.39(11) . . . 2_566
O3 Mn1 O7 Mn1 92.67(11) . . . 2_566
O7 Mn1 O7 Mn1 0.0 2_566 . . 2_566
O6 Mn1 O7 Mn1 179.70(10) . . . 2_566
O2 Mn1 N1 C7 14.6(3) . . . .
O3 Mn1 N1 C7 -174.2(3) . . . .
O7 Mn1 N1 C7 -81.3(3) 2_566 . . .
O6 Mn1 N1 C7 99.3(3) . . . .
Mn1 Mn1 N1 C7 -84.6(3) 2_566 . . .
O2 Mn1 N1 C8 -169.5(2) . . . .
O3 Mn1 N1 C8 1.7(2) . . . .
O7 Mn1 N1 C8 94.6(2) 2_566 . . .
O6 Mn1 N1 C8 -84.8(2) . . . .
Mn1 Mn1 N1 C8 91.3(2) 2_566 . . .
Mn1 O2 C1 C2 -166.5(3) . . . .
Mn1 O2 C1 C6 15.7(5) . . . .
O2 C1 C2 C3 -178.5(4) . . . .
C6 C1 C2 C3 -0.6(6) . . . .
C17 O1 C3 C2 -1.7(6) . . . .
C17 O1 C3 C4 177.4(4) . . . .
C1 C2 C3 O1 178.8(4) . . . .
C1 C2 C3 C4 -0.3(6) . . . .
O1 C3 C4 C5 -177.3(4) . . . .
C2 C3 C4 C5 1.8(7) . . . .
C3 C4 C5 C6 -2.4(7) . . . .
O2 C1 C6 C7 -0.1(6) . . . .
C2 C1 C6 C7 -177.9(4) . . . .
O2 C1 C6 C5 177.8(4) . . . .
C2 C1 C6 C5 0.1(6) . . . .
C4 C5 C6 C1 1.5(6) . . . .
C4 C5 C6 C7 179.5(4) . . . .
C8 N1 C7 C6 178.6(4) . . . .
Mn1 N1 C7 C6 -6.1(5) . . . .
C1 C6 C7 N1 -4.3(6) . . . .
C5 C6 C7 N1 177.8(4) . . . .
C7 N1 C8 C9 175.2(3) . . . .
Mn1 N1 C8 C9 -0.7(4) . . . .
C7 N1 C8 C16 -4.4(6) . . . .
Mn1 N1 C8 C16 179.7(3) . . . .
Mn1 O3 C9 C8 2.9(4) . . . .
Mn1 O3 C9 C10 -176.5(3) . . . .
C16 C8 C9 O3 178.2(3) . . . .
N1 C8 C9 O3 -1.4(5) . . . .
C16 C8 C9 C10 -2.5(6) . . . .
N1 C8 C9 C10 178.0(3) . . . .
O3 C9 C10 C11 0.6(6) . . . .
C8 C9 C10 C11 -178.8(4) . . . .
O3 C9 C10 C15 -179.6(3) . . . .
C8 C9 C10 C15 1.1(5) . . . .
C15 C10 C11 C12 -1.4(6) . . . .
C9 C10 C11 C12 178.5(4) . . . .
C10 C11 C12 C13 0.6(7) . . . .
C11 C12 C13 C14 0.5(7) . . . .
C12 C13 C14 C15 -0.7(7) . . . .
C16 O5 C15 C14 178.6(4) . . . .
C16 O5 C15 C10 -0.4(5) . . . .
C13 C14 C15 O5 -179.2(4) . . . .
C13 C14 C15 C10 -0.2(6) . . . .
C11 C10 C15 O5 -179.8(4) . . . .
C9 C10 C15 O5 0.3(5) . . . .
C11 C10 C15 C14 1.2(6) . . . .
C9 C10 C15 C14 -178.7(4) . . . .
C15 O5 C16 O4 179.0(3) . . . .
C15 O5 C16 C8 -0.9(5) . . . .
C9 C8 C16 O4 -177.5(4) . . . .
N1 C8 C16 O4 2.0(7) . . . .
C9 C8 C16 O5 2.3(6) . . . .
N1 C8 C16 O5 -178.2(3) . . . .
